data_2019081
loop_
_publ_author_name
'Quiroga, Jairo'
'Pantoja, Dayana'
'Cobo, Justo'
'Glidewell, Christopher'

_publ_section_title
;
 Hydrogen-bonded bilayers in
 7-benzyl-3-<i>tert</i>-butyl-1-phenyl-4,5,6,7-tetrahydro-1<i>H</i>-spiro[pyrazolo[3,4-<i>b</i>]pyridine-5,2'-indan]-1',3'-dione
;
_journal_coeditor_code FG3298
_journal_issue 8
_journal_name_full 'Acta Crystallographica Section C'
_journal_page_first 884
_journal_page_last 887
_journal_paper_doi 10.1107/S0108270113017435
_journal_volume 69
_journal_year 2013
_chemical_formula_iupac 'C31 H29 N3 O2'
_chemical_formula_moiety 'C31 H29 N3 O2'
_chemical_formula_sum 'C31 H29 N3 O2'
_chemical_formula_weight 475.57
_chemical_name_systematic
7-Benzyl-3-<i>tert</i>-butyl-1-phenyl-4,5,6,7-tetrahydro-1<i>H</i>-spiro[pyrazolo[3,4-<i>b</i>]pyridine-5,2'-indan]-1',3'-dione
_space_group_IT_number 14
_symmetry_cell_setting monoclinic
_symmetry_space_group_name_Hall '-P 2ybc'
_symmetry_space_group_name_H-M 'P 1 21/c 1'
_atom_sites_solution_hydrogens geom
_atom_sites_solution_primary direct
_atom_sites_solution_secondary difmap
_cell_angle_alpha 90.00
_cell_angle_beta 91.841(10)
_cell_angle_gamma 90.00
_cell_formula_units_Z 4
_cell_length_a 16.6917(18)
_cell_length_b 5.9748(4)
_cell_length_c 24.840(3)
_cell_measurement_reflns_used 5680
_cell_measurement_temperature 120(2)
_cell_measurement_theta_max 27.50
_cell_measurement_theta_min 2.98
_cell_volume 2476.0(4)
_computing_cell_refinement 'DIRAX/LSQ (Duisenberg <i>et al.</i>, 2000)'
_computing_data_collection 'COLLECT (Nonius, 1998)'
_computing_data_reduction 'EVALCCD (Duisenberg <i>et al.</i>, 2003)'
_computing_molecular_graphics 'PLATON (Spek, 2009)'
_computing_publication_material
;
SHELXL97 (Sheldrick, 2008) and PLATON (Spek, 2009)
;
_computing_structure_refinement 'SHELXL97 (Sheldrick, 2008)'
_computing_structure_solution 'SIR2004 (Burla <i>et al.</i>, 2005)'
_diffrn_ambient_temperature 120(2)
_diffrn_detector_area_resol_mean 9.091
_diffrn_measured_fraction_theta_full 0.999
_diffrn_measured_fraction_theta_max 0.999
_diffrn_measurement_device_type 'Bruker Nonius KappaCCD area-detector'
_diffrn_measurement_method '\f and \w scans'
_diffrn_radiation_monochromator graphite
_diffrn_radiation_source 'Bruker Nonius FR591 rotating anode'
_diffrn_radiation_type 'Mo K\a'
_diffrn_radiation_wavelength 0.71073
_diffrn_reflns_av_R_equivalents 0.0491
_diffrn_reflns_av_sigmaI/netI 0.0385
_diffrn_reflns_limit_h_max 21
_diffrn_reflns_limit_h_min -21
_diffrn_reflns_limit_k_max 7
_diffrn_reflns_limit_k_min -7
_diffrn_reflns_limit_l_max 32
_diffrn_reflns_limit_l_min -32
_diffrn_reflns_number 38299
_diffrn_reflns_theta_full 27.50
_diffrn_reflns_theta_max 27.50
_diffrn_reflns_theta_min 2.98
_diffrn_standards_decay_% 0
_diffrn_standards_interval_count 0
_diffrn_standards_interval_time 0
_diffrn_standards_number 0
_exptl_absorpt_coefficient_mu 0.081
_exptl_absorpt_correction_T_max 0.983
_exptl_absorpt_correction_T_min 0.973
_exptl_absorpt_correction_type multi-scan
_exptl_absorpt_process_details '(SADABS; Sheldrick, 2003)'
_exptl_crystal_colour 'pale yellow'
_exptl_crystal_density_diffrn 1.276
_exptl_crystal_density_method 'not measured'
_exptl_crystal_description block
_exptl_crystal_F_000 1008
_exptl_crystal_size_max 0.34
_exptl_crystal_size_mid 0.27
_exptl_crystal_size_min 0.22
_refine_diff_density_max 0.233
_refine_diff_density_min -0.214
_refine_ls_extinction_method none
_refine_ls_goodness_of_fit_ref 1.041
_refine_ls_hydrogen_treatment constr
_refine_ls_matrix_type full
_refine_ls_number_parameters 322
_refine_ls_number_reflns 5679
_refine_ls_number_restraints 0
_refine_ls_restrained_S_all 1.041
_refine_ls_R_factor_all 0.0814
_refine_ls_R_factor_gt 0.0458
_refine_ls_shift/su_max 0.001
_refine_ls_shift/su_mean 0.000
_refine_ls_structure_factor_coef Fsqd
_refine_ls_weighting_details 'w = 1/[\s^2^(Fo^2^)+(0.0452P)^2^+1.1191P] where P=(Fo^2^+2Fc^2^)/3'
_refine_ls_weighting_scheme calc
_refine_ls_wR_factor_gt 0.0968
_refine_ls_wR_factor_ref 0.1146
_reflns_number_gt 3889
_reflns_number_total 5679
_reflns_threshold_expression I>2\s(I)
_cod_data_source_file fg3298.cif
_cod_data_source_block I
_cod_original_sg_symbol_H-M 'P 21/c'
_cod_database_code 2019081
_cod_database_fobs_code 2019081

loop_
_symmetry_equiv_pos_as_xyz
'x, y, z'
'-x, y+1/2, -z+1/2'
'-x, -y, -z'
'x, -y-1/2, z-1/2'

loop_
_atom_site_type_symbol
_atom_site_label
_atom_site_fract_x
_atom_site_fract_y
_atom_site_fract_z
_atom_site_U_iso_or_equiv
_atom_site_adp_type
_atom_site_calc_flag
_atom_site_refinement_flags
_atom_site_occupancy
_atom_site_symmetry_multiplicity
N N1 0.24247(8) 0.3603(2) 0.63330(5) 0.0228(3) Uani d . 1 1
N N2 0.16935(8) 0.2808(2) 0.64967(5) 0.0250(3) Uani d . 1 1
C C3 0.14271(9) 0.1498(3) 0.60944(6) 0.0224(3) Uani d . 1 1
C C3A 0.19774(9) 0.1426(3) 0.56725(6) 0.0213(3) Uani d . 1 1
C C4 0.19455(10) 0.0355(3) 0.51271(6) 0.0224(3) Uani d . 1 1
H H4A 0.1388 0.0376 0.4978 0.027 Uiso calc R 1 1
H H4B 0.2122 -0.1223 0.5156 0.027 Uiso calc R 1 1
C C52 0.25005(9) 0.1651(3) 0.47469(6) 0.0216(3) Uani d . 1 1
C C6 0.33166(9) 0.2112(3) 0.50430(6) 0.0234(3) Uani d . 1 1
H H6A 0.3579 0.0662 0.5126 0.028 Uiso calc R 1 1
H H6B 0.3665 0.2940 0.4796 0.028 Uiso calc R 1 1
N N7 0.32604(8) 0.3391(2) 0.55438(5) 0.0211(3) Uani d . 1 1
C C7A 0.25948(9) 0.2808(3) 0.58353(6) 0.0208(3) Uani d . 1 1
C C51 0.20610(9) 0.3730(3) 0.45367(6) 0.0225(3) Uani d . 1 1
O O51 0.18240(7) 0.52709(19) 0.48063(4) 0.0293(3) Uani d . 1 1
C C53 0.26266(10) 0.0272(3) 0.42381(6) 0.0236(4) Uani d . 1 1
O O53 0.29945(7) -0.1477(2) 0.42245(5) 0.0308(3) Uani d . 1 1
C C54 0.22283(9) 0.1434(3) 0.37753(6) 0.0231(3) Uani d . 1 1
C C55 0.21537(10) 0.0773(3) 0.32371(6) 0.0274(4) Uani d . 1 1
H H55 0.2367 -0.0611 0.3120 0.033 Uiso calc R 1 1
C C56 0.17571(10) 0.2205(3) 0.28785(7) 0.0317(4) Uani d . 1 1
H H56 0.1691 0.1791 0.2510 0.038 Uiso calc R 1 1
C C57 0.14545(11) 0.4244(3) 0.30528(7) 0.0336(4) Uani d . 1 1
H H57 0.1189 0.5204 0.2799 0.040 Uiso calc R 1 1
C C58 0.15310(10) 0.4909(3) 0.35875(7) 0.0279(4) Uani d . 1 1
H H58 0.1325 0.6305 0.3703 0.033 Uiso calc R 1 1
C C59 0.19181(9) 0.3464(3) 0.39461(6) 0.0226(3) Uani d . 1 1
C C11 0.29000(9) 0.4909(3) 0.67070(6) 0.0214(3) Uani d . 1 1
C C12 0.26215(10) 0.6979(3) 0.68680(6) 0.0265(4) Uani d . 1 1
H H12 0.2132 0.7554 0.6720 0.032 Uiso calc R 1 1
C C13 0.30642(11) 0.8207(3) 0.72471(7) 0.0309(4) Uani d . 1 1
H H13 0.2877 0.9630 0.7359 0.037 Uiso calc R 1 1
C C14 0.37777(10) 0.7363(3) 0.74627(6) 0.0307(4) Uani d . 1 1
H H14 0.4076 0.8197 0.7726 0.037 Uiso calc R 1 1
C C15 0.40544(10) 0.5308(3) 0.72946(6) 0.0293(4) Uani d . 1 1
H H15 0.4548 0.4741 0.7439 0.035 Uiso calc R 1 1
C C16 0.36168(10) 0.4066(3) 0.69159(6) 0.0249(4) Uani d . 1 1
H H16 0.3807 0.2652 0.6801 0.030 Uiso calc R 1 1
C C31 0.05951(10) 0.0486(3) 0.61060(6) 0.0263(4) Uani d . 1 1
C C32 0.05998(11) -0.1994(3) 0.59411(8) 0.0341(4) Uani d . 1 1
H H32A 0.0821 -0.2139 0.5582 0.051 Uiso calc R 1 1
H H32B 0.0051 -0.2576 0.5935 0.051 Uiso calc R 1 1
H H32C 0.0931 -0.2847 0.6201 0.051 Uiso calc R 1 1
C C33 0.00517(10) 0.1790(3) 0.57030(7) 0.0305(4) Uani d . 1 1
H H33A 0.0039 0.3372 0.5807 0.046 Uiso calc R 1 1
H H33B -0.0492 0.1174 0.5705 0.046 Uiso calc R 1 1
H H33C 0.0262 0.1653 0.5341 0.046 Uiso calc R 1 1
C C34 0.02508(11) 0.0698(4) 0.66680(7) 0.0421(5) Uani d . 1 1
H H34A 0.0573 -0.0200 0.6925 0.063 Uiso calc R 1 1
H H34B -0.0304 0.0159 0.6659 0.063 Uiso calc R 1 1
H H34C 0.0263 0.2271 0.6780 0.063 Uiso calc R 1 1
C C77 0.34898(10) 0.5767(3) 0.55292(6) 0.0230(3) Uani d . 1 1
H H77A 0.3066 0.6665 0.5697 0.028 Uiso calc R 1 1
H H77B 0.3520 0.6244 0.5149 0.028 Uiso calc R 1 1
C C71 0.42857(9) 0.6264(3) 0.58165(6) 0.0215(3) Uani d . 1 1
C C72 0.44048(10) 0.8345(3) 0.60595(6) 0.0251(4) Uani d . 1 1
H H72 0.3995 0.9447 0.6034 0.030 Uiso calc R 1 1
C C73 0.51192(10) 0.8816(3) 0.63387(7) 0.0293(4) Uani d . 1 1
H H73 0.5196 1.0241 0.6502 0.035 Uiso calc R 1 1
C C74 0.57188(10) 0.7225(3) 0.63803(7) 0.0302(4) Uani d . 1 1
H H74 0.6201 0.7541 0.6580 0.036 Uiso calc R 1 1
C C75 0.56146(10) 0.5170(3) 0.61303(7) 0.0295(4) Uani d . 1 1
H H75 0.6030 0.4082 0.6152 0.035 Uiso calc R 1 1
C C76 0.49021(10) 0.4696(3) 0.58466(6) 0.0251(4) Uani d . 1 1
H H76 0.4836 0.3290 0.5672 0.030 Uiso calc R 1 1

loop_
_atom_site_aniso_label
_atom_site_aniso_U_11
_atom_site_aniso_U_22
_atom_site_aniso_U_33
_atom_site_aniso_U_12
_atom_site_aniso_U_13
_atom_site_aniso_U_23
N1 0.0218(7) 0.0290(8) 0.0176(6) -0.0061(6) 0.0002(5) -0.0029(6)
N2 0.0224(7) 0.0319(8) 0.0206(7) -0.0057(6) -0.0001(5) -0.0005(6)
C3 0.0230(8) 0.0242(8) 0.0197(8) -0.0012(7) -0.0033(6) 0.0013(7)
C3A 0.0240(8) 0.0207(8) 0.0192(7) 0.0004(7) -0.0023(6) 0.0002(6)
C4 0.0250(8) 0.0215(8) 0.0204(8) -0.0007(7) -0.0028(6) -0.0013(6)
C52 0.0251(8) 0.0206(8) 0.0191(7) 0.0006(7) 0.0000(6) -0.0017(6)
C6 0.0240(8) 0.0262(9) 0.0200(8) -0.0012(7) 0.0000(6) -0.0017(7)
N7 0.0224(7) 0.0217(7) 0.0192(6) -0.0030(6) 0.0004(5) -0.0013(5)
C7A 0.0223(8) 0.0218(8) 0.0181(7) -0.0003(7) -0.0011(6) 0.0004(6)
C51 0.0234(8) 0.0230(9) 0.0210(8) -0.0029(7) -0.0001(6) -0.0014(7)
O51 0.0394(7) 0.0232(6) 0.0252(6) 0.0039(5) -0.0011(5) -0.0052(5)
C53 0.0247(8) 0.0227(9) 0.0233(8) -0.0015(7) 0.0025(6) -0.0034(7)
O53 0.0361(7) 0.0264(7) 0.0301(6) 0.0052(6) 0.0036(5) -0.0042(5)
C54 0.0204(8) 0.0285(9) 0.0204(8) -0.0038(7) 0.0021(6) -0.0025(7)
C55 0.0255(9) 0.0347(10) 0.0222(8) -0.0043(8) 0.0034(7) -0.0065(7)
C56 0.0280(9) 0.0483(12) 0.0189(8) -0.0058(8) 0.0009(7) -0.0025(8)
C57 0.0325(10) 0.0453(12) 0.0226(8) -0.0004(9) -0.0027(7) 0.0086(8)
C58 0.0282(9) 0.0300(9) 0.0254(8) 0.0007(8) 0.0002(7) 0.0016(7)
C59 0.0206(8) 0.0277(9) 0.0194(7) -0.0026(7) 0.0007(6) -0.0013(7)
C11 0.0228(8) 0.0256(9) 0.0159(7) -0.0059(7) 0.0003(6) -0.0015(6)
C12 0.0248(8) 0.0288(9) 0.0259(8) 0.0000(7) 0.0005(7) -0.0005(7)
C13 0.0370(10) 0.0274(9) 0.0288(9) -0.0055(8) 0.0081(7) -0.0074(7)
C14 0.0306(9) 0.0392(11) 0.0222(8) -0.0132(8) 0.0003(7) -0.0075(8)
C15 0.0232(8) 0.0414(11) 0.0230(8) -0.0019(8) -0.0036(7) 0.0011(8)
C16 0.0251(8) 0.0277(9) 0.0219(8) 0.0002(7) 0.0010(6) -0.0011(7)
C31 0.0234(8) 0.0324(10) 0.0231(8) -0.0045(7) -0.0013(6) -0.0015(7)
C32 0.0277(9) 0.0314(10) 0.0429(11) -0.0055(8) -0.0042(8) 0.0045(8)
C33 0.0246(9) 0.0322(10) 0.0342(9) 0.0006(8) -0.0054(7) -0.0068(8)
C34 0.0289(10) 0.0693(15) 0.0283(9) -0.0172(10) 0.0029(7) -0.0027(9)
C77 0.0253(8) 0.0222(8) 0.0213(8) -0.0014(7) -0.0022(6) 0.0023(7)
C71 0.0239(8) 0.0238(8) 0.0167(7) -0.0035(7) 0.0012(6) 0.0032(6)
C72 0.0289(9) 0.0226(9) 0.0235(8) -0.0020(7) -0.0020(7) 0.0027(7)
C73 0.0338(10) 0.0271(9) 0.0267(9) -0.0093(8) -0.0029(7) -0.0001(7)
C74 0.0235(9) 0.0405(11) 0.0266(9) -0.0082(8) -0.0020(7) 0.0025(8)
C75 0.0234(9) 0.0369(10) 0.0284(9) 0.0017(8) 0.0025(7) 0.0034(8)
C76 0.0248(8) 0.0256(9) 0.0250(8) -0.0015(7) 0.0033(7) -0.0012(7)

loop_
_atom_type_symbol
_atom_type_description
_atom_type_scat_dispersion_real
_atom_type_scat_dispersion_imag
_atom_type_scat_source
C C 0.0033 0.0016 'International Tables Vol C Tables 4.2.6.8 and 6.1.1.4'
H H 0.0000 0.0000 'International Tables Vol C Tables 4.2.6.8 and 6.1.1.4'
N N 0.0061 0.0033 'International Tables Vol C Tables 4.2.6.8 and 6.1.1.4'
O O 0.0106 0.0060 'International Tables Vol C Tables 4.2.6.8 and 6.1.1.4'

loop_
_geom_angle_atom_site_label_1
_geom_angle_atom_site_label_2
_geom_angle_atom_site_label_3
_geom_angle
C7A N1 N2 111.00(12)
C7A N1 C11 130.59(13)
N2 N1 C11 118.16(12)
C3 N2 N1 104.91(12)
N2 C3 C3A 111.32(14)
N2 C3 C31 120.21(14)
C3A C3 C31 128.20(14)
C7A C3A C3 105.22(13)
C7A C3A C4 121.91(14)
C3 C3A C4 132.64(14)
C3A C4 C52 109.45(13)
C3A C4 H4A 109.8
C52 C4 H4A 109.8
C3A C4 H4B 109.8
C52 C4 H4B 109.8
H4A C4 H4B 108.2
C51 C52 C53 103.48(12)
C51 C52 C4 108.94(13)
C53 C52 C4 109.59(13)
C51 C52 C6 115.01(13)
C53 C52 C6 110.21(13)
C4 C52 C6 109.42(12)
N7 C6 C52 114.57(13)
N7 C6 H6A 108.6
C52 C6 H6A 108.6
N7 C6 H6B 108.6
C52 C6 H6B 108.6
H6A C6 H6B 107.6
C7A N7 C6 112.68(12)
C7A N7 C77 117.90(13)
C6 N7 C77 117.28(12)
N1 C7A C3A 107.52(13)
N1 C7A N7 125.35(14)
C3A C7A N7 127.08(14)
O51 C51 C59 125.52(15)
O51 C51 C52 126.22(14)
C59 C51 C52 108.12(13)
O53 C53 C54 126.63(15)
O53 C53 C52 124.78(15)
C54 C53 C52 108.58(13)
C59 C54 C55 121.08(15)
C59 C54 C53 109.52(13)
C55 C54 C53 129.39(16)
C56 C55 C54 117.81(16)
C56 C55 H55 121.1
C54 C55 H55 121.1
C55 C56 C57 120.65(16)
C55 C56 H56 119.7
C57 C56 H56 119.7
C58 C57 C56 121.63(16)
C58 C57 H57 119.2
C56 C57 H57 119.2
C59 C58 C57 117.61(17)
C59 C58 H58 121.2
C57 C58 H58 121.2
C58 C59 C54 121.20(15)
C58 C59 C51 128.65(15)
C54 C59 C51 110.15(14)
C16 C11 C12 120.72(15)
C16 C11 N1 119.94(15)
C12 C11 N1 119.30(14)
C11 C12 C13 119.45(16)
C11 C12 H12 120.3
C13 C12 H12 120.3
C14 C13 C12 120.15(16)
C14 C13 H13 119.9
C12 C13 H13 119.9
C15 C14 C13 119.90(16)
C15 C14 H14 120.0
C13 C14 H14 120.0
C14 C15 C16 120.43(16)
C14 C15 H15 119.8
C16 C15 H15 119.8
C11 C16 C15 119.33(16)
C11 C16 H16 120.3
C15 C16 H16 120.3
C3 C31 C34 110.80(13)
C3 C31 C32 111.51(14)
C34 C31 C32 109.14(15)
C3 C31 C33 107.86(14)
C34 C31 C33 108.67(15)
C32 C31 C33 108.80(14)
C31 C32 H32A 109.5
C31 C32 H32B 109.5
H32A C32 H32B 109.5
C31 C32 H32C 109.5
H32A C32 H32C 109.5
H32B C32 H32C 109.5
C31 C33 H33A 109.5
C31 C33 H33B 109.5
H33A C33 H33B 109.5
C31 C33 H33C 109.5
H33A C33 H33C 109.5
H33B C33 H33C 109.5
C31 C34 H34A 109.5
C31 C34 H34B 109.5
H34A C34 H34B 109.5
C31 C34 H34C 109.5
H34A C34 H34C 109.5
H34B C34 H34C 109.5
N7 C77 C71 113.70(13)
N7 C77 H77A 108.8
C71 C77 H77A 108.8
N7 C77 H77B 108.8
C71 C77 H77B 108.8
H77A C77 H77B 107.7
C76 C71 C72 118.84(15)
C76 C71 C77 121.88(15)
C72 C71 C77 119.28(14)
C73 C72 C71 120.36(16)
C73 C72 H72 119.8
C71 C72 H72 119.8
C74 C73 C72 120.39(16)
C74 C73 H73 119.8
C72 C73 H73 119.8
C73 C74 C75 119.77(16)
C73 C74 H74 120.1
C75 C74 H74 120.1
C74 C75 C76 120.03(16)
C74 C75 H75 120.0
C76 C75 H75 120.0
C71 C76 C75 120.56(16)
C71 C76 H76 119.7
C75 C76 H76 119.7

loop_
_geom_bond_atom_site_label_1
_geom_bond_atom_site_label_2
_geom_bond_distance
_geom_bond_publ_flag
N1 N2 1.3830(18) y
N1 C11 1.433(2) ?
N2 C3 1.334(2) y
C3 C3A 1.416(2) y
C3 C31 1.516(2) ?
C3A C7A 1.371(2) y
C7A N1 1.3628(19) y
C3A C4 1.498(2) y
C4 C52 1.551(2) y
C4 H4A 0.9900 ?
C4 H4B 0.9900 ?
C52 C51 1.526(2) ?
C52 C53 1.529(2) ?
C52 C6 1.552(2) y
C6 N7 1.4656(19) y
C6 H6A 0.9900 ?
C6 H6B 0.9900 ?
N7 C7A 1.3900(19) y
N7 C77 1.471(2) ?
C51 O51 1.2124(19) ?
C51 C59 1.487(2) ?
C53 O53 1.2135(19) ?
C53 C54 1.482(2) ?
C54 C59 1.391(2) ?
C54 C55 1.396(2) ?
C55 C56 1.388(2) ?
C55 H55 0.9500 ?
C56 C57 1.393(3) ?
C56 H56 0.9500 ?
C57 C58 1.388(2) ?
C57 H57 0.9500 ?
C58 C59 1.386(2) ?
C58 H58 0.9500 ?
C11 C16 1.384(2) ?
C11 C12 1.385(2) ?
C12 C13 1.388(2) ?
C12 H12 0.9500 ?
C13 C14 1.385(2) ?
C13 H13 0.9500 ?
C14 C15 1.381(3) ?
C14 H14 0.9500 ?
C15 C16 1.387(2) ?
C15 H15 0.9500 ?
C16 H16 0.9500 ?
C31 C34 1.532(2) ?
C31 C32 1.537(2) ?
C31 C33 1.541(2) ?
C32 H32A 0.9800 ?
C32 H32B 0.9800 ?
C32 H32C 0.9800 ?
C33 H33A 0.9800 ?
C33 H33B 0.9800 ?
C33 H33C 0.9800 ?
C34 H34A 0.9800 ?
C34 H34B 0.9800 ?
C34 H34C 0.9800 ?
C77 C71 1.517(2) ?
C77 H77A 0.9900 ?
C77 H77B 0.9900 ?
C71 C76 1.392(2) ?
C71 C72 1.393(2) ?
C72 C73 1.389(2) ?
C72 H72 0.9500 ?
C73 C74 1.382(3) ?
C73 H73 0.9500 ?
C74 C75 1.385(3) ?
C74 H74 0.9500 ?
C75 C76 1.392(2) ?
C75 H75 0.9500 ?
C76 H76 0.9500 ?

loop_
_geom_hbond_atom_site_label_D
_geom_hbond_atom_site_label_H
_geom_hbond_atom_site_label_A
_geom_hbond_site_symmetry_A
_geom_hbond_distance_DH
_geom_hbond_distance_HA
_geom_hbond_distance_DA
_geom_hbond_angle_DHA
_geom_hbond_publ_flag
C4 H4B O51 1_545 0.99 2.32 3.145(2) 141 y
C56 H56 N2 4_565 0.95 2.53 3.431(2) 158 y
C75 H75 O53 3_656 0.95 2.46 3.342(2) 154 y

loop_
_geom_torsion_atom_site_label_1
_geom_torsion_atom_site_label_2
_geom_torsion_atom_site_label_3
_geom_torsion_atom_site_label_4
_geom_torsion
_geom_torsion_publ_flag
C7A N1 N2 C3 0.73(17) ?
C11 N1 N2 C3 -174.20(14) ?
N1 N2 C3 C3A 0.22(18) ?
N1 N2 C3 C31 -174.25(14) ?
N2 C3 C3A C7A -1.06(18) ?
C31 C3 C3A C7A 172.86(16) ?
N2 C3 C3A C4 -175.40(16) ?
C31 C3 C3A C4 -1.5(3) ?
C7A C3A C4 C52 -19.4(2) ?
C3 C3A C4 C52 154.13(17) ?
C3A C4 C52 C51 -80.74(15) ?
C3A C4 C52 C53 166.70(13) ?
C3A C4 C52 C6 45.76(17) ?
C51 C52 C6 N7 64.66(17) ?
C53 C52 C6 N7 -178.87(13) ?
C4 C52 C6 N7 -58.31(17) ?
C52 C6 N7 C7A 37.90(18) ?
C52 C6 N7 C77 -103.91(16) ?
N2 N1 C7A C3A -1.41(18) ?
C11 N1 C7A C3A 172.71(15) ?
N2 N1 C7A N7 176.11(14) ?
C11 N1 C7A N7 -9.8(3) ?
C3 C3A C7A N1 1.45(17) ?
C4 C3A C7A N1 176.55(14) ?
C3 C3A C7A N7 -176.01(15) ?
C4 C3A C7A N7 -0.9(3) ?
C6 N7 C7A N1 174.92(15) ?
C77 N7 C7A N1 -43.5(2) ?
C6 N7 C7A C3A -8.1(2) ?
C77 N7 C7A C3A 133.50(17) ?
C53 C52 C51 O51 178.31(15) ?
C4 C52 C51 O51 61.8(2) ?
C6 C52 C51 O51 -61.4(2) ?
C53 C52 C51 C59 2.47(16) ?
C4 C52 C51 C59 -114.06(14) ?
C6 C52 C51 C59 122.71(14) ?
C51 C52 C53 O53 176.06(15) ?
C4 C52 C53 O53 -67.9(2) ?
C6 C52 C53 O53 52.6(2) ?
C51 C52 C53 C54 -3.88(16) ?
C4 C52 C53 C54 112.20(14) ?
C6 C52 C53 C54 -127.34(14) ?
O53 C53 C54 C59 -175.90(16) ?
C52 C53 C54 C59 4.04(18) ?
O53 C53 C54 C55 3.0(3) ?
C52 C53 C54 C55 -177.10(16) ?
C59 C54 C55 C56 -0.3(2) ?
C53 C54 C55 C56 -179.00(16) ?
C54 C55 C56 C57 0.8(2) ?
C55 C56 C57 C58 -0.5(3) ?
C56 C57 C58 C59 -0.3(3) ?
C57 C58 C59 C54 0.8(2) ?
C57 C58 C59 C51 -178.19(16) ?
C55 C54 C59 C58 -0.6(2) ?
C53 C54 C59 C58 178.40(15) ?
C55 C54 C59 C51 178.61(14) ?
C53 C54 C59 C51 -2.42(18) ?
O51 C51 C59 C58 3.1(3) ?
C52 C51 C59 C58 178.98(16) ?
O51 C51 C59 C54 -176.01(16) ?
C52 C51 C59 C54 -0.13(17) ?
C7A N1 C11 C16 -61.5(2) ?
N2 N1 C11 C16 112.29(17) ?
C7A N1 C11 C12 120.54(19) ?
C16 C11 C12 C13 -0.6(2) ?
N1 C11 C12 C13 177.32(14) ?
C11 C12 C13 C14 -0.1(2) ?
C12 C13 C14 C15 0.9(3) ?
C13 C14 C15 C16 -0.9(3) ?
C12 C11 C16 C15 0.6(2) ?
N1 C11 C16 C15 -177.31(14) ?
C14 C15 C16 C11 0.1(2) ?
N2 C3 C31 C32 -135.75(16) y
C3A C3 C31 C32 50.8(2) ?
N2 C3 C31 C33 104.85(17) y
N2 C3 C31 C34 -14.0(2) y
C3A C3 C31 C34 172.58(17) ?
C3A C3 C31 C33 -68.6(2) ?
N2 N1 C11 C12 -65.69(19) y
C7A N7 C77 C71 113.17(15) y
C6 N7 C77 C71 -107.03(15) ?
N7 C77 C71 C76 30.4(2) ?
N7 C77 C71 C72 -149.38(14) y
C76 C71 C72 C73 -1.7(2) ?
C77 C71 C72 C73 178.07(15) ?
C71 C72 C73 C74 -0.2(2) ?
C72 C73 C74 C75 1.7(3) ?
C73 C74 C75 C76 -1.2(2) ?
C72 C71 C76 C75 2.2(2) ?
C77 C71 C76 C75 -177.57(15) ?
C74 C75 C76 C71 -0.8(2) ?
